data_2109011
loop_
_publ_author_name
'Langer, Dominik'
'Wicher, Barbara'
'Bendzinska-Berus, Wioletta'
'Bednarczyk-Cwynar, Barbara'
'Tykarska, Ewa'

_publ_section_title
;
 Insights into isostructural and non-isostructural crystals of esters of
 oleanolic acid and its 11-oxo derivatives
;
_journal_issue 4
_journal_name_full 'Acta Crystallographica Section B'
_journal_page_first
;
;
_journal_paper_doi 10.1107/S2052520622005972
_journal_volume 78
_journal_year 2022
_chemical_absolute_configuration syn
_chemical_formula_moiety '0.29(C32 H52 O4), 0.71(C32 H50 O4)'
_chemical_formula_sum 'C32 H50.57 O4'
_chemical_formula_weight 499.29
_space_group_crystal_system triclinic
_space_group_IT_number 1
_space_group_name_Hall 'P 1'
_space_group_name_H-M_alt 'P 1'
_atom_sites_solution_hydrogens geom
_audit_creation_date 2020-03-04
_audit_creation_method
;
Olex2 1.2
(compiled 2018.05.29 svn.r3508 for OlexSys, GUI svn.r5506)
;
_cell_angle_alpha 92.5990(10)
_cell_angle_beta 94.416(2)
_cell_angle_gamma 98.623(2)
_cell_formula_units_Z 2
_cell_length_a 7.1965(2)
_cell_length_b 13.3283(2)
_cell_length_c 15.0866(3)
_cell_measurement_reflns_used 32558
_cell_measurement_temperature 130(2)
_cell_measurement_theta_max 76.252
_cell_measurement_theta_min 2.898
_cell_volume 1424.08(5)
_computing_cell_refinement 'CrysAlisPro 1.171.38.43 (Rigaku OD, 2015)'
_computing_data_collection 'CrysAlisPro 1.171.38.43 (Rigaku OD, 2015)'
_computing_data_reduction 'CrysAlisPro 1.171.38.43 (Rigaku OD, 2015)'
_computing_molecular_graphics 'Olex2 (Dolomanov et al., 2009)'
_computing_publication_material 'Olex2 (Dolomanov et al., 2009)'
_computing_structure_refinement 'ShelXL (Sheldrick, 2015)'
_computing_structure_solution 'SIR2004 (Burla et al., 2005)'
_diffrn_ambient_temperature 130.15
_diffrn_detector_area_resol_mean 10.3991
_diffrn_measured_fraction_theta_full 0.999
_diffrn_measured_fraction_theta_max 0.999
_diffrn_measurement_device_type 'SuperNova, Dual, Cu at zero, Atlas'
_diffrn_measurement_method '\w scans'
_diffrn_radiation_type CuK\a
_diffrn_radiation_wavelength 1.54178
_diffrn_reflns_av_R_equivalents 0.0257
_diffrn_reflns_av_unetI/netI 0.0159
_diffrn_reflns_Laue_measured_fraction_full 0.999
_diffrn_reflns_Laue_measured_fraction_max 0.999
_diffrn_reflns_limit_h_max 8
_diffrn_reflns_limit_h_min -8
_diffrn_reflns_limit_k_max 15
_diffrn_reflns_limit_k_min -15
_diffrn_reflns_limit_l_max 17
_diffrn_reflns_limit_l_min -17
_diffrn_reflns_number 51114
_diffrn_reflns_point_group_measured_fraction_full 0.963
_diffrn_reflns_point_group_measured_fraction_max 0.963
_diffrn_reflns_theta_full 66.590
_diffrn_reflns_theta_max 66.590
_diffrn_reflns_theta_min 4.594
_diffrn_source 'SuperNova (Cu) X-ray Source'
_exptl_absorpt_coefficient_mu 0.579
_exptl_absorpt_correction_T_max 1.00000
_exptl_absorpt_correction_T_min 0.70981
_exptl_absorpt_correction_type multi-scan
_exptl_absorpt_process_details
;
CrysAlisPro 1.171.38.43 (Rigaku Oxford Diffraction, 2015)
Empirical absorption correction using spherical harmonics,
 implemented in SCALE3 ABSPACK scaling algorithm.
;
_exptl_crystal_colour colorless
_exptl_crystal_density_diffrn 1.164
_exptl_crystal_description block
_exptl_crystal_F_000 549
_exptl_crystal_size_max 0.2
_exptl_crystal_size_mid 0.2
_exptl_crystal_size_min 0.1
_refine_diff_density_max 0.564
_refine_diff_density_min -0.292
_refine_diff_density_rms 0.035
_refine_ls_abs_structure_details
;
 Flack x determined using 4528 quotients [(I+)-(I-)]/[(I+)+(I-)]
 (Parsons, Flack and Wagner, Acta Cryst. B69 (2013) 249-259).
;
_refine_ls_abs_structure_Flack 0.02(5)
_refine_ls_extinction_coef 0.0021(5)
_refine_ls_extinction_expression Fc^*^=kFc[1+0.001xFc^2^\l^3^/sin(2\q)]^-1/4^
_refine_ls_extinction_method 'SHELXL-2018/3 (Sheldrick 2018)'
_refine_ls_goodness_of_fit_ref 1.022
_refine_ls_hydrogen_treatment constr
_refine_ls_matrix_type full
_refine_ls_number_parameters 695
_refine_ls_number_reflns 9718
_refine_ls_number_restraints 13
_refine_ls_restrained_S_all 1.025
_refine_ls_R_factor_all 0.0397
_refine_ls_R_factor_gt 0.0390
_refine_ls_shift/su_max 0.000
_refine_ls_shift/su_mean 0.000
_refine_ls_structure_factor_coef Fsqd
_refine_ls_weighting_details 'w=1/[\s^2^(Fo^2^)+(0.0517P)^2^+0.5519P] where P=(Fo^2^+2Fc^2^)/3'
_refine_ls_weighting_scheme calc
_refine_ls_wR_factor_gt 0.1001
_refine_ls_wR_factor_ref 0.1008
_reflns_Friedel_coverage 0.928
_reflns_Friedel_fraction_full 0.927
_reflns_Friedel_fraction_max 0.927
_reflns_number_gt 9571
_reflns_number_total 9718
_reflns_threshold_expression 'I > 2\s(I)'
_cod_data_source_file rm5063sup1.cif
_cod_data_source_block 2a_11-oxo-ethyl-OA
_cod_database_code 2109011
_publcif_datablock.id {1bf8148a-8718-4794-92cf-ab9cbfdcb4c6}

_shelx_shelxl_version_number 2018/3
_shelx_space_group_comment
;
The symmetry employed for this shelxl refinement is uniquely defined
by the following loop, which should always be used as a source of
symmetry information in preference to the above space-group names.
They are only intended as comments.
;
_shelx_estimated_absorpt_t_max 0.944
_shelx_estimated_absorpt_t_min 0.893
_olex2_refinement_description
;
1. Fixed Uiso
 At 1.2 times of:
  All C(H) groups, All C(H,H) groups, All O(H) groups
 At 1.5 times of:
  All C(H,H,H) groups
2. Restrained distances
 C17A-C28A = C17A-C28C = C31A-C32A = C31C-C32C
 1.5 with sigma of 0.01
 C28A-O29A = C28C-O29C
 1.38 with sigma of 0.01
 O29A-C31A = O29C-C31C
 1.45 with sigma of 0.01
 C28A-O28A = C28C-O28C
 1.2 with sigma of 0.01
3. Uiso/Uaniso restraints and constraints
Uanis(C28A) = Uanis(C28C)
Uanis(O29A) = Uanis(O29C)
Uanis(C31A) = Uanis(C31C)
Uanis(C32A) = Uanis(C32C)
Uanis(O28A) = Uanis(O28C)
Uanis(C13A) = Uanis(C13C)
4. Others
 Sof(H11A)=Sof(H11B)=Sof(C13C)=Sof(H13C)=Sof(H18B)=Sof(C28A)=Sof(C31A)=
 Sof(H31A)=Sof(H31B)=Sof(C32A)=Sof(H32A)=Sof(H32B)=Sof(H32C)=Sof(O12A)=
 Sof(O28A)=Sof(O29A)=1-FVAR(1)
 Sof(H12A)=Sof(C13A)=Sof(H18A)=Sof(O11A)=Sof(C28C)=Sof(O29C)=Sof(C31C)=
 Sof(H31C)=Sof(H31D)=Sof(O28C)=Sof(C32C)=Sof(H32D)=Sof(H32E)=Sof(H32F)=FVAR(1)
5.a Ternary CH refined with riding coordinates:
 C3A(H3A), C5A(H5A), C9A(H9A), C13C(H13C), C18A(H18A), C18A(H18B), C3B(H3B),
 C5B(H5B), C9B(H9B), C18B(H18C)
5.b Secondary CH2 refined with riding coordinates:
 C1A(H1AA,H1AB), C2A(H2AA,H2AB), C6A(H6AA,H6AB), C7A(H7AA,H7AB), C11A(H11A,
 H11B), C15A(H15A,H15B), C16A(H16A,H16B), C19A(H19A,H19B), C21A(H21A,H21B),
 C22A(H22A,H22B), C31A(H31A,H31B), C31C(H31C,H31D), C1B(H1BA,H1BB), C2B(H2BA,
 H2BB), C6B(H6BA,H6BB), C7B(H7BA,H7BB), C15B(H15C,H15D), C16B(H16C,H16D),
 C19B(H19C,H19D), C21B(H21C,H21D), C22B(H22C,H22D), C31B(H31E,H31F)
5.c Aromatic/amide H refined with riding coordinates:
 C12A(H12A), C12B(H12B)
5.d Tetrahedral OH refined with riding coordinates:
 O3A(H3AA), O3B(H3BA)
5.e Idealised Me refined as rotating group:
 C23A(H23A,H23B,H23C), C24A(H24A,H24B,H24C), C25A(H25A,H25B,H25C), C26A(H26A,
 H26B,H26C), C27A(H27A,H27B,H27C), C29A(H29A,H29B,H29C), C30A(H30A,H30B,H30C),
 C32A(H32A,H32B,H32C), C32C(H32D,H32E,H32F), C23B(H23D,H23E,H23F), C24B(H24D,
 H24E,H24F), C25B(H25D,H25E,H25F), C26B(H26D,H26E,H26F), C27B(H27D,H27E,H27F),
 C29B(H29D,H29E,H29F), C30B(H30D,H30E,H30F), C32B(H32G,H32H,H32I)
;
_olex2_submission_special_instructions 'No special instructions were received'

loop_
_space_group_symop_operation_xyz
'x, y, z'

loop_
_atom_site_label
_atom_site_type_symbol
_atom_site_fract_x
_atom_site_fract_y
_atom_site_fract_z
_atom_site_U_iso_or_equiv
_atom_site_adp_type
_atom_site_occupancy
_atom_site_site_symmetry_order
_atom_site_calc_flag
_atom_site_refinement_flags_posn
_atom_site_refinement_flags_adp
_atom_site_refinement_flags_occupancy
_atom_site_disorder_assembly
_atom_site_disorder_group
C1A C 0.4058(4) 0.1837(2) 0.4602(2) 0.0317(6) Uani 1 1 d . . . . .
H1AA H 0.542570 0.206047 0.475080 0.038 Uiso 1 1 calc R . . . .
H1AB H 0.345928 0.174557 0.516833 0.038 Uiso 1 1 calc R . . . .
C2A C 0.3768(4) 0.0813(2) 0.4065(2) 0.0318(6) Uani 1 1 d . . . . .
H2AA H 0.447150 0.088318 0.352658 0.038 Uiso 1 1 calc R . . . .
H2AB H 0.427786 0.030102 0.442852 0.038 Uiso 1 1 calc R . . . .
C3A C 0.1700(4) 0.04502(19) 0.37889(17) 0.0253(5) Uani 1 1 d . . . . .
H3A H 0.102872 0.036430 0.434322 0.030 Uiso 1 1 calc R . . . .
C4A C 0.0765(4) 0.1196(2) 0.32272(17) 0.0251(5) Uani 1 1 d . . . . .
C5A C 0.1141(3) 0.22426(19) 0.37647(16) 0.0221(5) Uani 1 1 d . . . . .
H5A H 0.049352 0.211655 0.432135 0.027 Uiso 1 1 calc R . . . .
C6A C 0.0177(4) 0.3067(2) 0.33269(17) 0.0264(6) Uani 1 1 d . . . . .
H6AA H 0.090688 0.333854 0.283700 0.032 Uiso 1 1 calc R . . . .
H6AB H -0.110443 0.276803 0.307023 0.032 Uiso 1 1 calc R . . . .
C7A C 0.0046(4) 0.3928(2) 0.40100(18) 0.0262(5) Uani 1 1 d . . . . .
H7AA H -0.079004 0.366098 0.446463 0.031 Uiso 1 1 calc R . . . .
H7AB H -0.054200 0.446017 0.370750 0.031 Uiso 1 1 calc R . . . .
C8A C 0.1962(4) 0.4413(2) 0.44788(17) 0.0257(6) Uani 1 1 d . . . . .
C9A C 0.3099(4) 0.3566(2) 0.47972(18) 0.0252(5) Uani 1 1 d . . . . .
H9A H 0.236214 0.323547 0.526957 0.030 Uiso 1 1 calc R . . . .
C10A C 0.3226(4) 0.2674(2) 0.40995(18) 0.0255(6) Uani 1 1 d . . . . .
C11A C 0.4985(4) 0.4052(2) 0.5290(2) 0.0339(6) Uani 1 1 d . . . . .
H11A H 0.543073 0.354274 0.567939 0.041 Uiso 0.568(3) 1 calc R . P A 2
H11B H 0.591172 0.419112 0.484204 0.041 Uiso 0.568(3) 1 calc R . P A 2
C12A C 0.5019(4) 0.5001(2) 0.58429(18) 0.0284(6) Uani 1 1 d . . . . .
H12A H 0.615422 0.526694 0.619360 0.034 Uiso 0.432(3) 1 calc R . P A 1
C13A C 0.360(3) 0.5497(15) 0.5881(11) 0.0266(16) Uani 0.432(3) 1 d . . P A 1
C13C C 0.359(2) 0.5691(10) 0.5655(7) 0.0266(16) Uani 0.568(3) 1 d . . P A 2
H13C H 0.400551 0.602931 0.511008 0.032 Uiso 0.568(3) 1 calc R . P A 2
C14A C 0.1655(4) 0.5081(2) 0.53372(18) 0.0258(6) Uani 1 1 d . . . . .
C15A C 0.0320(4) 0.5854(2) 0.50868(18) 0.0306(6) Uani 1 1 d . . . . .
H15A H 0.059302 0.610072 0.449420 0.037 Uiso 1 1 calc R . . . .
H15B H -0.099717 0.549914 0.503757 0.037 Uiso 1 1 calc R . . . .
C16A C 0.0488(4) 0.6772(2) 0.57519(19) 0.0333(6) Uani 1 1 d . . . . .
H16A H -0.031440 0.725743 0.551600 0.040 Uiso 1 1 calc R . . . .
H16B H 0.001521 0.654267 0.631958 0.040 Uiso 1 1 calc R . . . .
C17A C 0.2515(5) 0.7313(2) 0.59306(18) 0.0338(7) Uani 1 1 d D . . . .
C18A C 0.3752(4) 0.6572(2) 0.63513(19) 0.0299(6) Uani 1 1 d . . . . .
H18A H 0.509924 0.690158 0.637264 0.036 Uiso 0.432(3) 1 calc R . P A 1
H18B H 0.508746 0.692281 0.638694 0.036 Uiso 0.568(3) 1 calc R . P A 2
C19A C 0.3289(4) 0.6373(2) 0.73081(19) 0.0290(6) Uani 1 1 d . . . . .
H19A H 0.414828 0.592561 0.756357 0.035 Uiso 1 1 calc R . . . .
H19B H 0.198505 0.600492 0.729507 0.035 Uiso 1 1 calc R . . . .
C20A C 0.3465(4) 0.7344(2) 0.79215(19) 0.0323(6) Uani 1 1 d . . . . .
C21A C 0.2226(5) 0.8070(2) 0.7493(2) 0.0363(7) Uani 1 1 d . . . . .
H21A H 0.088354 0.776487 0.749196 0.044 Uiso 1 1 calc R . . . .
H21B H 0.241621 0.871696 0.786076 0.044 Uiso 1 1 calc R . . . .
C22A C 0.2656(5) 0.8293(2) 0.6548(2) 0.0410(7) Uani 1 1 d . . . . .
H22A H 0.394509 0.867971 0.655715 0.049 Uiso 1 1 calc R . . . .
H22B H 0.176210 0.872518 0.629913 0.049 Uiso 1 1 calc R . . . .
C23A C -0.1369(4) 0.0816(2) 0.3143(2) 0.0381(7) Uani 1 1 d . . . . .
H23A H -0.161189 0.010983 0.290042 0.057 Uiso 1 1 calc GR . . . .
H23B H -0.200550 0.124149 0.274393 0.057 Uiso 1 1 calc GR . . . .
H23C H -0.185133 0.085484 0.373195 0.057 Uiso 1 1 calc GR . . . .
C24A C 0.1427(5) 0.1228(2) 0.22860(18) 0.0346(7) Uani 1 1 d . . . . .
H24A H 0.100019 0.056937 0.196303 0.052 Uiso 1 1 calc GR . . . .
H24B H 0.280763 0.137562 0.232329 0.052 Uiso 1 1 calc GR . . . .
H24C H 0.089755 0.176080 0.196976 0.052 Uiso 1 1 calc GR . . . .
C25A C 0.4501(4) 0.3006(2) 0.3354(2) 0.0374(7) Uani 1 1 d . . . . .
H25A H 0.554196 0.352902 0.359783 0.056 Uiso 1 1 calc GR . . . .
H25B H 0.375978 0.328071 0.287745 0.056 Uiso 1 1 calc GR . . . .
H25C H 0.501102 0.241752 0.311486 0.056 Uiso 1 1 calc GR . . . .
C26A C 0.3034(5) 0.5078(2) 0.3807(2) 0.0388(7) Uani 1 1 d . . . . .
H26A H 0.281255 0.473167 0.321307 0.058 Uiso 1 1 calc GR . . . .
H26B H 0.438785 0.518757 0.399267 0.058 Uiso 1 1 calc GR . . . .
H26C H 0.257935 0.573456 0.379175 0.058 Uiso 1 1 calc GR . . . .
C27A C 0.0733(4) 0.4426(2) 0.60602(18) 0.0295(6) Uani 1 1 d . . . . .
H27A H 0.169905 0.411677 0.639527 0.044 Uiso 1 1 calc GR . . . .
H27B H -0.023836 0.389098 0.577372 0.044 Uiso 1 1 calc GR . . . .
H27C H 0.015585 0.485867 0.646731 0.044 Uiso 1 1 calc GR . . . .
C28A C 0.2937(9) 0.7683(9) 0.5011(5) 0.0318(17) Uani 0.568(3) 1 d D . P A 2
C29A C 0.2693(5) 0.7057(3) 0.8804(2) 0.0440(8) Uani 1 1 d . . . . .
H29A H 0.338331 0.654775 0.906656 0.066 Uiso 1 1 calc GR . . . .
H29B H 0.135129 0.677646 0.870040 0.066 Uiso 1 1 calc GR . . . .
H29C H 0.284954 0.766341 0.921118 0.066 Uiso 1 1 calc GR . . . .
C30A C 0.5522(5) 0.7843(2) 0.8100(2) 0.0408(7) Uani 1 1 d . . . . .
H30A H 0.559817 0.845267 0.849749 0.061 Uiso 1 1 calc GR . . . .
H30B H 0.602857 0.803380 0.753561 0.061 Uiso 1 1 calc GR . . . .
H30C H 0.626026 0.736400 0.837960 0.061 Uiso 1 1 calc GR . . . .
C31A C 0.5509(9) 0.8169(6) 0.4143(4) 0.0517(13) Uani 0.568(3) 1 d D . P A 2
H31A H 0.491005 0.769629 0.364210 0.062 Uiso 0.568(3) 1 calc R . P A 2
H31B H 0.520458 0.885570 0.403506 0.062 Uiso 0.568(3) 1 calc R . P A 2
C32A C 0.7553(11) 0.8189(8) 0.4219(6) 0.0666(19) Uani 0.568(3) 1 d D . P A 2
H32A H 0.807413 0.844790 0.367781 0.100 Uiso 0.568(3) 1 calc GR . P A 2
H32B H 0.783356 0.749879 0.429429 0.100 Uiso 0.568(3) 1 calc GR . P A 2
H32C H 0.812147 0.863204 0.473546 0.100 Uiso 0.568(3) 1 calc GR . P A 2
O3A O 0.1452(3) -0.05241(14) 0.33081(12) 0.0303(4) Uani 1 1 d . . . . .
H3AA H 0.173264 -0.096527 0.365374 0.036 Uiso 1 1 calc R . . . .
O11A O 0.6355(5) 0.3618(3) 0.5424(3) 0.0273(11) Uani 0.432(3) 1 d . . P A 1
O12A O 0.6206(6) 0.5141(3) 0.6486(3) 0.0480(11) Uani 0.568(3) 1 d . . P A 2
O28A O 0.1892(7) 0.7998(6) 0.4470(5) 0.0407(12) Uani 0.568(3) 1 d D . P A 2
O29A O 0.4820(7) 0.7827(4) 0.4988(3) 0.0487(10) Uani 0.568(3) 1 d D . P A 2
C28C C 0.3547(13) 0.7711(13) 0.5139(8) 0.0318(17) Uani 0.432(3) 1 d D . P A 1
O29C O 0.5225(9) 0.7377(6) 0.4982(4) 0.0487(10) Uani 0.432(3) 1 d D . P A 1
C31C C 0.6208(14) 0.7668(7) 0.4167(6) 0.0517(13) Uani 0.432(3) 1 d D . P A 1
H31C H 0.528666 0.769171 0.364906 0.062 Uiso 0.432(3) 1 calc R . P A 1
H31D H 0.706964 0.718361 0.401851 0.062 Uiso 0.432(3) 1 calc R . P A 1
O28C O 0.2708(10) 0.8029(9) 0.4519(7) 0.0407(12) Uani 0.432(3) 1 d D . P A 1
C32C C 0.7289(15) 0.8709(8) 0.4435(8) 0.0666(19) Uani 0.432(3) 1 d D . P A 1
H32D H 0.804888 0.894957 0.395312 0.100 Uiso 0.432(3) 1 calc GR . P A 1
H32E H 0.811877 0.867362 0.497532 0.100 Uiso 0.432(3) 1 calc GR . P A 1
H32F H 0.640181 0.918041 0.455066 0.100 Uiso 0.432(3) 1 calc GR . P A 1
C1B C 1.1779(4) 0.5917(2) 1.11808(18) 0.0279(6) Uani 1 1 d . . . . .
H1BA H 1.232745 0.538994 1.150990 0.033 Uiso 1 1 calc R . . . .
H1BB H 1.232047 0.595550 1.059739 0.033 Uiso 1 1 calc R . . . .
C2B C 1.2343(4) 0.6941(2) 1.17027(19) 0.0317(6) Uani 1 1 d . . . . .
H2BA H 1.187553 0.689609 1.230206 0.038 Uiso 1 1 calc R . . . .
H2BB H 1.373556 0.710941 1.177785 0.038 Uiso 1 1 calc R . . . .
C3B C 1.1538(4) 0.7774(2) 1.12249(19) 0.0316(6) Uani 1 1 d . . . . .
H3B H 1.197347 0.774469 1.061195 0.038 Uiso 1 1 calc R . . . .
C4B C 0.9366(4) 0.7579(2) 1.1096(2) 0.0332(6) Uani 1 1 d . . . . .
C5B C 0.8750(4) 0.6498(2) 1.06295(19) 0.0277(6) Uani 1 1 d . . . . .
H5B H 0.922207 0.655489 1.002478 0.033 Uiso 1 1 calc R . . . .
C6B C 0.6610(4) 0.6196(2) 1.0448(2) 0.0323(6) Uani 1 1 d . . . . .
H6BA H 0.606646 0.594808 1.099524 0.039 Uiso 1 1 calc R . . . .
H6BB H 0.603667 0.679623 1.027593 0.039 Uiso 1 1 calc R . . . .
C7B C 0.6161(4) 0.5363(2) 0.9701(2) 0.0300(6) Uani 1 1 d . . . . .
H7BA H 0.655591 0.565036 0.913911 0.036 Uiso 1 1 calc R . . . .
H7BB H 0.477860 0.514605 0.962375 0.036 Uiso 1 1 calc R . . . .
C8B C 0.7118(3) 0.44222(19) 0.98598(17) 0.0233(5) Uani 1 1 d . . . . .
C9B C 0.9204(3) 0.47244(19) 1.02687(17) 0.0223(5) Uani 1 1 d . . . . .
H9B H 0.989981 0.500810 0.976477 0.027 Uiso 1 1 calc R . . . .
C10B C 0.9622(4) 0.5592(2) 1.10235(17) 0.0235(5) Uani 1 1 d . . . . .
C11B C 0.9998(3) 0.3745(2) 1.04519(17) 0.0237(5) Uani 1 1 d . . . . .
C12B C 0.9421(4) 0.28874(19) 0.97871(17) 0.0237(5) Uani 1 1 d . . . . .
H12B H 1.002126 0.230313 0.984809 0.028 Uiso 1 1 calc R . . . .
C13B C 0.8113(3) 0.28733(18) 0.91033(17) 0.0213(5) Uani 1 1 d . . . . .
C14B C 0.7173(3) 0.38123(18) 0.89351(17) 0.0225(5) Uani 1 1 d . . . . .
C15B C 0.5144(4) 0.35376(19) 0.84725(18) 0.0259(6) Uani 1 1 d . . . . .
H15C H 0.425936 0.336656 0.893335 0.031 Uiso 1 1 calc R . . . .
H15D H 0.479693 0.414409 0.818472 0.031 Uiso 1 1 calc R . . . .
C16B C 0.4890(4) 0.26492(19) 0.77706(17) 0.0243(5) Uani 1 1 d . . . . .
H16C H 0.562171 0.285375 0.726127 0.029 Uiso 1 1 calc R . . . .
H16D H 0.354312 0.248668 0.754779 0.029 Uiso 1 1 calc R . . . .
C17B C 0.5543(3) 0.16986(18) 0.81468(16) 0.0212(5) Uani 1 1 d . . . . .
C18B C 0.7663(3) 0.19358(18) 0.84615(16) 0.0203(5) Uani 1 1 d . . . . .
H18C H 0.798331 0.134540 0.879626 0.024 Uiso 1 1 calc R . . . .
C19B C 0.8903(4) 0.20285(19) 0.76668(17) 0.0233(5) Uani 1 1 d . . . . .
H19C H 0.867266 0.263440 0.734404 0.028 Uiso 1 1 calc R . . . .
H19D H 1.024704 0.213555 0.789879 0.028 Uiso 1 1 calc R . . . .
C20B C 0.8527(4) 0.1089(2) 0.70062(17) 0.0252(5) Uani 1 1 d . . . . .
C21B C 0.6419(4) 0.0904(2) 0.66865(18) 0.0273(6) Uani 1 1 d . . . . .
H21C H 0.612283 0.148118 0.633884 0.033 Uiso 1 1 calc R . . . .
H21D H 0.614439 0.028145 0.628611 0.033 Uiso 1 1 calc R . . . .
C22B C 0.5152(4) 0.07879(19) 0.74519(18) 0.0240(5) Uani 1 1 d . . . . .
H22C H 0.533425 0.016075 0.775268 0.029 Uiso 1 1 calc R . . . .
H22D H 0.381829 0.070886 0.720667 0.029 Uiso 1 1 calc R . . . .
C23B C 0.8759(6) 0.8372(2) 1.0474(3) 0.0564(10) Uani 1 1 d . . . . .
H23D H 0.738927 0.834943 1.045977 0.085 Uiso 1 1 calc GR . . . .
H23E H 0.910727 0.822259 0.987210 0.085 Uiso 1 1 calc GR . . . .
H23F H 0.939144 0.905046 1.069259 0.085 Uiso 1 1 calc GR . . . .
C24B C 0.8503(4) 0.7714(3) 1.1985(2) 0.0427(8) Uani 1 1 d . . . . .
H24D H 0.902919 0.728675 1.242093 0.064 Uiso 1 1 calc GR . . . .
H24E H 0.713163 0.751487 1.189749 0.064 Uiso 1 1 calc GR . . . .
H24F H 0.879794 0.842833 1.220530 0.064 Uiso 1 1 calc GR . . . .
C25B C 0.8880(4) 0.5259(2) 1.19128(18) 0.0296(6) Uani 1 1 d . . . . .
H25D H 0.952421 0.572403 1.240028 0.044 Uiso 1 1 calc GR . . . .
H25E H 0.912423 0.456721 1.201284 0.044 Uiso 1 1 calc GR . . . .
H25F H 0.751959 0.527298 1.189057 0.044 Uiso 1 1 calc GR . . . .
C26B C 0.5958(4) 0.3759(2) 1.05040(19) 0.0290(6) Uani 1 1 d . . . . .
H26D H 0.571090 0.418760 1.101338 0.044 Uiso 1 1 calc GR . . . .
H26E H 0.667196 0.323265 1.071489 0.044 Uiso 1 1 calc GR . . . .
H26F H 0.475819 0.343736 1.019075 0.044 Uiso 1 1 calc GR . . . .
C27B C 0.8385(4) 0.4438(2) 0.82783(18) 0.0280(6) Uani 1 1 d . . . . .
H27D H 0.972626 0.443860 0.845154 0.042 Uiso 1 1 calc GR . . . .
H27E H 0.812049 0.513852 0.829780 0.042 Uiso 1 1 calc GR . . . .
H27F H 0.807197 0.413074 0.767258 0.042 Uiso 1 1 calc GR . . . .
C28B C 0.4341(4) 0.1359(2) 0.89073(18) 0.0261(6) Uani 1 1 d . . . . .
C29B C 0.9660(4) 0.1325(2) 0.6205(2) 0.0368(7) Uani 1 1 d . . . . .
H29D H 0.925697 0.191075 0.591899 0.055 Uiso 1 1 calc GR . . . .
H29E H 0.944390 0.073381 0.577886 0.055 Uiso 1 1 calc GR . . . .
H29F H 1.100542 0.148069 0.640467 0.055 Uiso 1 1 calc GR . . . .
C30B C 0.9120(4) 0.0156(2) 0.7431(2) 0.0307(6) Uani 1 1 d . . . . .
H30D H 1.047042 0.029213 0.762272 0.046 Uiso 1 1 calc GR . . . .
H30E H 0.886856 -0.042592 0.699477 0.046 Uiso 1 1 calc GR . . . .
H30F H 0.840175 0.000333 0.794693 0.046 Uiso 1 1 calc GR . . . .
C31B C 0.4267(5) 0.0556(4) 1.0280(3) 0.0723(14) Uani 1 1 d . . . . .
H31E H 0.329630 0.098361 1.040870 0.087 Uiso 1 1 calc R . . . .
H31F H 0.363429 -0.015134 1.014093 0.087 Uiso 1 1 calc R . . . .
C32B C 0.5639(5) 0.0598(3) 1.1046(2) 0.0473(8) Uani 1 1 d . . . . .
H32G H 0.661662 0.019237 1.090449 0.071 Uiso 1 1 calc GR . . . .
H32H H 0.500590 0.032584 1.155545 0.071 Uiso 1 1 calc GR . . . .
H32I H 0.621850 0.130546 1.119339 0.071 Uiso 1 1 calc GR . . . .
O3B O 1.2294(3) 0.87645(15) 1.16007(14) 0.0395(5) Uani 1 1 d . . . . .
H3BA H 1.193305 0.883769 1.211275 0.047 Uiso 1 1 calc R . . . .
O11B O 1.1087(3) 0.36511(16) 1.10945(13) 0.0346(5) Uani 1 1 d . . . . .
O28B O 0.2726(3) 0.1456(2) 0.89384(17) 0.0477(6) Uani 1 1 d . . . . .
O29B O 0.5273(3) 0.0931(2) 0.95279(17) 0.0597(8) Uani 1 1 d . . . . .

loop_
_atom_site_aniso_label
_atom_site_aniso_U_11
_atom_site_aniso_U_22
_atom_site_aniso_U_33
_atom_site_aniso_U_23
_atom_site_aniso_U_13
_atom_site_aniso_U_12
C1A 0.0277(14) 0.0339(15) 0.0330(15) -0.0079(12) -0.0064(12) 0.0109(12)
C2A 0.0319(15) 0.0328(15) 0.0312(15) -0.0063(12) -0.0062(12) 0.0139(12)
C3A 0.0317(14) 0.0267(13) 0.0171(12) -0.0039(10) 0.0024(11) 0.0050(11)
C4A 0.0274(14) 0.0287(14) 0.0190(13) -0.0047(10) -0.0027(10) 0.0078(11)
C5A 0.0221(12) 0.0279(13) 0.0167(12) -0.0034(10) 0.0020(10) 0.0061(10)
C6A 0.0288(13) 0.0326(14) 0.0185(13) -0.0027(11) -0.0006(10) 0.0093(11)
C7A 0.0270(13) 0.0308(14) 0.0219(13) -0.0003(11) 0.0000(10) 0.0094(11)
C8A 0.0262(13) 0.0264(13) 0.0253(14) -0.0012(11) 0.0038(11) 0.0064(11)
C9A 0.0201(12) 0.0291(13) 0.0263(13) -0.0040(11) 0.0012(10) 0.0059(10)
C10A 0.0213(13) 0.0285(13) 0.0269(14) -0.0046(11) 0.0028(11) 0.0056(10)
C11A 0.0248(14) 0.0347(15) 0.0401(17) -0.0079(13) -0.0018(12) 0.0027(12)
C12A 0.0233(13) 0.0354(14) 0.0240(14) -0.0032(11) 0.0018(11) -0.0024(11)
C13A 0.0345(17) 0.023(5) 0.022(6) 0.003(3) -0.008(4) 0.009(3)
C13C 0.0345(17) 0.023(5) 0.022(6) 0.003(3) -0.008(4) 0.009(3)
C14A 0.0279(14) 0.0243(13) 0.0252(14) -0.0029(10) 0.0010(11) 0.0063(10)
C15A 0.0389(16) 0.0301(14) 0.0241(14) -0.0006(11) 0.0000(12) 0.0121(12)
C16A 0.0483(18) 0.0265(14) 0.0279(15) 0.0022(11) 0.0029(13) 0.0151(12)
C17A 0.0561(19) 0.0243(14) 0.0214(14) 0.0021(11) 0.0087(13) 0.0045(12)
C18A 0.0356(15) 0.0236(13) 0.0291(15) -0.0026(11) 0.0057(12) -0.0003(11)
C19A 0.0357(15) 0.0225(13) 0.0286(14) 0.0028(11) 0.0026(11) 0.0038(11)
C20A 0.0465(17) 0.0264(13) 0.0238(14) -0.0008(11) 0.0052(12) 0.0045(12)
C21A 0.0543(19) 0.0270(14) 0.0284(15) -0.0025(11) 0.0049(13) 0.0092(13)
C22A 0.066(2) 0.0238(14) 0.0326(17) 0.0043(12) 0.0025(15) 0.0055(14)
C23A 0.0305(15) 0.0411(17) 0.0401(18) -0.0164(14) -0.0059(13) 0.0065(13)
C24A 0.0503(18) 0.0374(16) 0.0194(14) -0.0021(11) 0.0026(12) 0.0183(13)
C25A 0.0326(15) 0.0326(15) 0.0478(18) -0.0067(13) 0.0183(14) 0.0028(12)
C26A 0.0454(18) 0.0308(15) 0.0413(18) 0.0009(13) 0.0172(15) 0.0031(13)
C27A 0.0389(15) 0.0261(13) 0.0236(14) -0.0024(11) 0.0005(12) 0.0079(11)
C28A 0.032(5) 0.0347(18) 0.021(3) 0.000(2) -0.011(3) -0.010(4)
C29A 0.062(2) 0.0476(18) 0.0242(15) 0.0047(13) 0.0062(14) 0.0125(16)
C30A 0.0520(19) 0.0300(15) 0.0374(17) -0.0055(13) -0.0007(14) 0.0009(13)
C31A 0.056(4) 0.057(4) 0.047(3) 0.015(3) 0.014(3) 0.014(2)
C32A 0.056(3) 0.090(6) 0.067(4) 0.029(4) 0.027(3) 0.035(4)
O3A 0.0421(11) 0.0258(9) 0.0228(9) -0.0024(7) 0.0002(8) 0.0067(8)
O11A 0.0067(18) 0.041(3) 0.031(2) -0.0193(19) -0.0074(16) 0.0060(16)
O12A 0.042(2) 0.056(3) 0.046(2) -0.010(2) -0.0036(19) 0.0132(19)
O28A 0.046(4) 0.0452(15) 0.0338(16) 0.0172(13) 0.002(3) 0.015(4)
O29A 0.049(3) 0.063(3) 0.0453(17) 0.023(2) 0.0243(17) 0.029(2)
C28C 0.032(5) 0.0347(18) 0.021(3) 0.000(2) -0.011(3) -0.010(4)
O29C 0.049(3) 0.063(3) 0.0453(17) 0.023(2) 0.0243(17) 0.029(2)
C31C 0.056(4) 0.057(4) 0.047(3) 0.015(3) 0.014(3) 0.014(2)
O28C 0.046(4) 0.0452(15) 0.0338(16) 0.0172(13) 0.002(3) 0.015(4)
C32C 0.056(3) 0.090(6) 0.067(4) 0.029(4) 0.027(3) 0.035(4)
C1B 0.0224(13) 0.0344(14) 0.0247(14) -0.0076(11) 0.0005(11) 0.0005(11)
C2B 0.0230(13) 0.0394(16) 0.0294(15) -0.0106(12) 0.0034(11) -0.0027(11)
C3B 0.0361(15) 0.0299(14) 0.0251(14) -0.0102(11) 0.0078(12) -0.0063(11)
C4B 0.0340(15) 0.0248(14) 0.0373(16) -0.0111(12) -0.0024(13) -0.0002(12)
C5B 0.0282(14) 0.0253(13) 0.0276(14) -0.0074(11) -0.0002(11) 0.0015(11)
C6B 0.0284(14) 0.0273(14) 0.0403(17) -0.0112(12) -0.0043(12) 0.0085(11)
C7B 0.0256(13) 0.0256(13) 0.0371(16) -0.0095(11) -0.0070(11) 0.0068(11)
C8B 0.0203(12) 0.0219(12) 0.0266(14) -0.0049(10) -0.0012(10) 0.0032(10)
C9B 0.0198(12) 0.0246(12) 0.0212(13) -0.0018(10) 0.0012(10) 0.0006(10)
C10B 0.0210(12) 0.0265(13) 0.0216(13) -0.0048(10) 0.0005(10) 0.0014(10)
C11B 0.0207(12) 0.0279(13) 0.0220(13) -0.0003(10) 0.0009(10) 0.0039(10)
C12B 0.0253(13) 0.0241(12) 0.0227(13) -0.0007(10) 0.0013(10) 0.0079(10)
C13B 0.0189(12) 0.0216(12) 0.0235(13) -0.0001(10) 0.0034(10) 0.0034(9)
C14B 0.0223(12) 0.0206(12) 0.0239(13) -0.0022(10) -0.0016(10) 0.0038(10)
C15B 0.0243(13) 0.0214(12) 0.0306(14) -0.0056(11) -0.0068(11) 0.0059(10)
C16B 0.0226(12) 0.0254(13) 0.0239(13) -0.0028(10) -0.0041(10) 0.0044(10)
C17B 0.0219(13) 0.0219(12) 0.0192(12) -0.0021(10) 0.0004(10) 0.0037(10)
C18B 0.0201(12) 0.0202(12) 0.0205(12) -0.0002(9) 0.0003(10) 0.0037(9)
C19B 0.0214(12) 0.0241(12) 0.0235(13) -0.0012(10) 0.0023(10) 0.0015(10)
C20B 0.0264(13) 0.0259(13) 0.0226(13) -0.0037(10) 0.0044(11) 0.0023(10)
C21B 0.0318(14) 0.0264(13) 0.0219(13) -0.0060(10) -0.0004(11) 0.0021(11)
C22B 0.0231(13) 0.0214(12) 0.0257(13) -0.0035(10) -0.0022(10) 0.0012(10)
C23B 0.069(2) 0.0236(15) 0.070(3) -0.0135(16) -0.023(2) 0.0060(15)
C24B 0.0282(15) 0.0389(16) 0.057(2) -0.0257(15) 0.0049(14) -0.0012(12)
C25B 0.0296(14) 0.0323(14) 0.0248(14) -0.0064(11) 0.0038(11) -0.0006(11)
C26B 0.0234(13) 0.0315(14) 0.0302(14) -0.0089(11) 0.0054(11) -0.0003(11)
C27B 0.0354(15) 0.0215(12) 0.0259(14) 0.0004(10) 0.0004(11) 0.0016(11)
C28B 0.0224(13) 0.0283(13) 0.0257(14) -0.0031(11) -0.0007(11) 0.0003(10)
C29B 0.0401(17) 0.0381(16) 0.0308(16) -0.0075(13) 0.0117(13) -0.0003(13)
C30B 0.0279(14) 0.0274(13) 0.0366(15) -0.0075(11) 0.0016(12) 0.0068(11)
C31B 0.0345(19) 0.132(4) 0.049(2) 0.047(3) 0.0093(17) -0.005(2)
C32B 0.0469(19) 0.054(2) 0.0397(18) 0.0086(15) 0.0107(15) -0.0009(15)
O3B 0.0456(12) 0.0319(11) 0.0350(11) -0.0141(9) 0.0142(10) -0.0141(9)
O11B 0.0370(11) 0.0364(10) 0.0295(11) -0.0039(8) -0.0085(9) 0.0105(9)
O28B 0.0282(11) 0.0664(15) 0.0538(14) 0.0179(12) 0.0144(10) 0.0139(10)
O29B 0.0263(11) 0.110(2) 0.0495(15) 0.0484(15) 0.0119(10) 0.0147(12)

loop_
_atom_type_symbol
_atom_type_description
_atom_type_scat_dispersion_real
_atom_type_scat_dispersion_imag
_atom_type_scat_source
C C 0.0181 0.0091 'International Tables Vol C Tables 4.2.6.8 and 6.1.1.4'
H H 0.0000 0.0000 'International Tables Vol C Tables 4.2.6.8 and 6.1.1.4'
O O 0.0492 0.0322 'International Tables Vol C Tables 4.2.6.8 and 6.1.1.4'

loop_
_geom_angle_atom_site_label_1
_geom_angle_atom_site_label_2
_geom_angle_atom_site_label_3
_geom_angle
_geom_angle_site_symmetry_1
_geom_angle_site_symmetry_3
_geom_angle_publ_flag
H1AA C1A H1AB 107.8 . . ?
C2A C1A H1AA 109.0 . . ?
C2A C1A H1AB 109.0 . . ?
C2A C1A C10A 113.0(2) . . ?
C10A C1A H1AA 109.0 . . ?
C10A C1A H1AB 109.0 . . ?
C1A C2A H2AA 109.4 . . ?
C1A C2A H2AB 109.4 . . ?
H2AA C2A H2AB 108.0 . . ?
C3A C2A C1A 111.4(2) . . ?
C3A C2A H2AA 109.4 . . ?
C3A C2A H2AB 109.4 . . ?
C2A C3A H3A 107.8 . . ?
C2A C3A C4A 113.6(2) . . ?
C4A C3A H3A 107.8 . . ?
O3A C3A C2A 110.5(2) . . ?
O3A C3A H3A 107.8 . . ?
O3A C3A C4A 109.3(2) . . ?
C3A C4A C5A 106.9(2) . . ?
C3A C4A C23A 107.2(2) . . ?
C3A C4A C24A 112.1(2) . . ?
C23A C4A C5A 108.4(2) . . ?
C24A C4A C5A 114.1(2) . . ?
C24A C4A C23A 107.9(2) . . ?
C4A C5A H5A 104.5 . . ?
C4A C5A C10A 117.5(2) . . ?
C6A C5A C4A 113.9(2) . . ?
C6A C5A H5A 104.5 . . ?
C6A C5A C10A 110.4(2) . . ?
C10A C5A H5A 104.5 . . ?
C5A C6A H6AA 109.6 . . ?
C5A C6A H6AB 109.6 . . ?
H6AA C6A H6AB 108.1 . . ?
C7A C6A C5A 110.4(2) . . ?
C7A C6A H6AA 109.6 . . ?
C7A C6A H6AB 109.6 . . ?
C6A C7A H7AA 108.8 . . ?
C6A C7A H7AB 108.8 . . ?
C6A C7A C8A 113.6(2) . . ?
H7AA C7A H7AB 107.7 . . ?
C8A C7A H7AA 108.8 . . ?
C8A C7A H7AB 108.8 . . ?
C7A C8A C9A 110.0(2) . . ?
C7A C8A C14A 110.0(2) . . ?
C7A C8A C26A 107.8(2) . . ?
C9A C8A C14A 107.3(2) . . ?
C26A C8A C9A 111.0(2) . . ?
C26A C8A C14A 110.7(2) . . ?
C8A C9A H9A 104.5 . . ?
C8A C9A C10A 116.9(2) . . ?
C10A C9A H9A 104.5 . . ?
C11A C9A C8A 109.9(2) . . ?
C11A C9A H9A 104.5 . . ?
C11A C9A C10A 115.0(2) . . ?
C1A C10A C5A 107.7(2) . . ?
C1A C10A C9A 107.7(2) . . ?
C5A C10A C9A 105.26(19) . . ?
C25A C10A C1A 108.5(2) . . ?
C25A C10A C5A 114.5(2) . . ?
C25A C10A C9A 112.9(2) . . ?
C9A C11A H11A 107.9 . . ?
C9A C11A H11B 107.9 . . ?
H11A C11A H11B 107.2 . . ?
C12A C11A C9A 117.7(2) . . ?
C12A C11A H11A 107.9 . . ?
C12A C11A H11B 107.9 . . ?
O11A C11A C9A 124.8(3) . . ?
O11A C11A C12A 115.4(3) . . ?
C11A C12A H12A 117.8 . . ?
C11A C12A C13C 121.0(6) . . ?
C13A C12A C11A 124.4(10) . . ?
C13A C12A H12A 117.8 . . ?
O12A C12A C11A 115.5(3) . . ?
O12A C12A C13C 123.4(6) . . ?
C12A C13A C14A 120.4(16) . . ?
C12A C13A C18A 123.4(16) . . ?
C18A C13A C14A 115.8(12) . . ?
C12A C13C H13C 103.4 . . ?
C12A C13C C14A 111.1(9) . . ?
C12A C13C C18A 112.7(8) . . ?
C14A C13C H13C 103.4 . . ?
C18A C13C H13C 103.4 . . ?
C18A C13C C14A 120.4(10) . . ?
C13A C14A C8A 110.8(8) . . ?
C13C C14A C8A 106.3(6) . . ?
C13C C14A C15A 107.4(5) . . ?
C13C C14A C27A 113.8(3) . . ?
C15A C14A C8A 110.1(2) . . ?
C15A C14A C13A 118.0(7) . . ?
C15A C14A C27A 106.9(2) . . ?
C27A C14A C8A 112.2(2) . . ?
C27A C14A C13A 98.2(5) . . ?
C14A C15A H15A 108.7 . . ?
C14A C15A H15B 108.7 . . ?
H15A C15A H15B 107.6 . . ?
C16A C15A C14A 114.3(2) . . ?
C16A C15A H15A 108.7 . . ?
C16A C15A H15B 108.7 . . ?
C15A C16A H16A 109.2 . . ?
C15A C16A H16B 109.2 . . ?
H16A C16A H16B 107.9 . . ?
C17A C16A C15A 112.3(2) . . ?
C17A C16A H16A 109.2 . . ?
C17A C16A H16B 109.2 . . ?
C16A C17A C18A 109.3(2) . . ?
C16A C17A C22A 112.1(3) . . ?
C16A C17A C28A 101.7(3) . . ?
C16A C17A C28C 118.2(5) . . ?
C18A C17A C22A 110.2(2) . . ?
C28A C17A C18A 118.0(4) . . ?
C28A C17A C22A 105.4(5) . . ?
C28C C17A C18A 104.8(5) . . ?
C28C C17A C22A 101.9(7) . . ?
C13A C18A H18A 107.8 . . ?
C13C C18A C17A 104.5(4) . . ?
C13C C18A H18B 106.7 . . ?
C13C C18A C19A 120.3(4) . . ?
C17A C18A C13A 117.3(6) . . ?
C17A C18A H18A 107.8 . . ?
C17A C18A H18B 106.7 . . ?
C19A C18A C13A 104.7(5) . . ?
C19A C18A C17A 111.2(2) . . ?
C19A C18A H18A 107.8 . . ?
C19A C18A H18B 106.7 . . ?
C18A C19A H19A 108.8 . . ?
C18A C19A H19B 108.8 . . ?
C18A C19A C20A 113.9(2) . . ?
H19A C19A H19B 107.7 . . ?
C20A C19A H19A 108.8 . . ?
C20A C19A H19B 108.8 . . ?
C19A C20A C21A 108.8(2) . . ?
C29A C20A C19A 108.5(2) . . ?
C29A C20A C21A 107.6(2) . . ?
C29A C20A C30A 108.9(3) . . ?
C30A C20A C19A 111.0(2) . . ?
C30A C20A C21A 111.8(2) . . ?
C20A C21A H21A 109.0 . . ?
C20A C21A H21B 109.0 . . ?
H21A C21A H21B 107.8 . . ?
C22A C21A C20A 113.1(2) . . ?
C22A C21A H21A 109.0 . . ?
C22A C21A H21B 109.0 . . ?
C17A C22A H22A 109.0 . . ?
C17A C22A H22B 109.0 . . ?
C21A C22A C17A 112.7(2) . . ?
C21A C22A H22A 109.0 . . ?
C21A C22A H22B 109.0 . . ?
H22A C22A H22B 107.8 . . ?
C4A C23A H23A 109.5 . . ?
C4A C23A H23B 109.5 . . ?
C4A C23A H23C 109.5 . . ?
H23A C23A H23B 109.5 . . ?
H23A C23A H23C 109.5 . . ?
H23B C23A H23C 109.5 . . ?
C4A C24A H24A 109.5 . . ?
C4A C24A H24B 109.5 . . ?
C4A C24A H24C 109.5 . . ?
H24A C24A H24B 109.5 . . ?
H24A C24A H24C 109.5 . . ?
H24B C24A H24C 109.5 . . ?
C10A C25A H25A 109.5 . . ?
C10A C25A H25B 109.5 . . ?
C10A C25A H25C 109.5 . . ?
H25A C25A H25B 109.5 . . ?
H25A C25A H25C 109.5 . . ?
H25B C25A H25C 109.5 . . ?
C8A C26A H26A 109.5 . . ?
C8A C26A H26B 109.5 . . ?
C8A C26A H26C 109.5 . . ?
H26A C26A H26B 109.5 . . ?
H26A C26A H26C 109.5 . . ?
H26B C26A H26C 109.5 . . ?
C14A C27A H27A 109.5 . . ?
C14A C27A H27B 109.5 . . ?
C14A C27A H27C 109.5 . . ?
H27A C27A H27B 109.5 . . ?
H27A C27A H27C 109.5 . . ?
H27B C27A H27C 109.5 . . ?
O28A C28A C17A 128.0(6) . . ?
O28A C28A O29A 123.2(7) . . ?
O29A C28A C17A 107.1(5) . . ?
C20A C29A H29A 109.5 . . ?
C20A C29A H29B 109.5 . . ?
C20A C29A H29C 109.5 . . ?
H29A C29A H29B 109.5 . . ?
H29A C29A H29C 109.5 . . ?
H29B C29A H29C 109.5 . . ?
C20A C30A H30A 109.5 . . ?
C20A C30A H30B 109.5 . . ?
C20A C30A H30C 109.5 . . ?
H30A C30A H30B 109.5 . . ?
H30A C30A H30C 109.5 . . ?
H30B C30A H30C 109.5 . . ?
H31A C31A H31B 108.5 . . ?
C32A C31A H31A 110.3 . . ?
C32A C31A H31B 110.3 . . ?
C32A C31A O29A 107.1(6) . . ?
O29A C31A H31A 110.3 . . ?
O29A C31A H31B 110.3 . . ?
C31A C32A H32A 109.5 . . ?
C31A C32A H32B 109.5 . . ?
C31A C32A H32C 109.5 . . ?
H32A C32A H32B 109.5 . . ?
H32A C32A H32C 109.5 . . ?
H32B C32A H32C 109.5 . . ?
C3A O3A H3AA 109.5 . . ?
C28A O29A C31A 115.3(5) . . ?
O29C C28C C17A 118.4(8) . . ?
O28C C28C C17A 120.7(8) . . ?
O28C C28C O29C 116.9(10) . . ?
C28C O29C C31C 120.6(7) . . ?
O29C C31C H31C 111.1 . . ?
O29C C31C H31D 111.1 . . ?
O29C C31C C32C 103.3(7) . . ?
H31C C31C H31D 109.1 . . ?
C32C C31C H31C 111.1 . . ?
C32C C31C H31D 111.1 . . ?
C31C C32C H32D 109.5 . . ?
C31C C32C H32E 109.5 . . ?
C31C C32C H32F 109.5 . . ?
H32D C32C H32E 109.5 . . ?
H32D C32C H32F 109.5 . . ?
H32E C32C H32F 109.5 . . ?
H1BA C1B H1BB 107.7 . . ?
C2B C1B H1BA 108.9 . . ?
C2B C1B H1BB 108.9 . . ?
C2B C1B C10B 113.2(2) . . ?
C10B C1B H1BA 108.9 . . ?
C10B C1B H1BB 108.9 . . ?
C1B C2B H2BA 109.5 . . ?
C1B C2B H2BB 109.5 . . ?
H2BA C2B H2BB 108.0 . . ?
C3B C2B C1B 110.9(2) . . ?
C3B C2B H2BA 109.5 . . ?
C3B C2B H2BB 109.5 . . ?
C2B C3B H3B 105.6 . . ?
C2B C3B C4B 112.7(2) . . ?
C4B C3B H3B 105.6 . . ?
O3B C3B C2B 112.8(2) . . ?
O3B C3B H3B 105.6 . . ?
O3B C3B C4B 113.6(2) . . ?
C3B C4B C5B 107.9(2) . . ?
C23B C4B C3B 107.2(3) . . ?
C23B C4B C5B 108.9(2) . . ?
C23B C4B C24B 108.4(3) . . ?
C24B C4B C3B 111.0(2) . . ?
C24B C4B C5B 113.2(2) . . ?
C4B C5B H5B 104.5 . . ?
C4B C5B C10B 118.2(2) . . ?
C6B C5B C4B 114.0(2) . . ?
C6B C5B H5B 104.5 . . ?
C6B C5B C10B 109.6(2) . . ?
C10B C5B H5B 104.5 . . ?
C5B C6B H6BA 109.6 . . ?
C5B C6B H6BB 109.6 . . ?
H6BA C6B H6BB 108.2 . . ?
C7B C6B C5B 110.1(2) . . ?
C7B C6B H6BA 109.6 . . ?
C7B C6B H6BB 109.6 . . ?
C6B C7B H7BA 108.7 . . ?
C6B C7B H7BB 108.7 . . ?
C6B C7B C8B 114.3(2) . . ?
H7BA C7B H7BB 107.6 . . ?
C8B C7B H7BA 108.7 . . ?
C8B C7B H7BB 108.7 . . ?
C7B C8B C9B 111.6(2) . . ?
C7B C8B C14B 109.3(2) . . ?
C7B C8B C26B 107.8(2) . . ?
C9B C8B C14B 107.33(19) . . ?
C26B C8B C9B 109.9(2) . . ?
C26B C8B C14B 110.9(2) . . ?
C8B C9B H9B 104.3 . . ?
C10B C9B C8B 117.8(2) . . ?
C10B C9B H9B 104.3 . . ?
C11B C9B C8B 107.9(2) . . ?
C11B C9B H9B 104.3 . . ?
C11B C9B C10B 116.5(2) . . ?
C1B C10B C5B 108.2(2) . . ?
C1B C10B C9B 108.6(2) . . ?
C5B C10B C9B 104.8(2) . . ?
C25B C10B C1B 108.0(2) . . ?
C25B C10B C5B 114.3(2) . . ?
C25B C10B C9B 112.8(2) . . ?
C12B C11B C9B 116.4(2) . . ?
O11B C11B C9B 124.0(2) . . ?
O11B C11B C12B 119.6(2) . . ?
C11B C12B H12B 117.7 . . ?
C13B C12B C11B 124.7(2) . . ?
C13B C12B H12B 117.7 . . ?
C12B C13B C14B 120.3(2) . . ?
C12B C13B C18B 119.1(2) . . ?
C18B C13B C14B 120.4(2) . . ?
C13B C14B C8B 108.7(2) . . ?
C13B C14B C15B 112.6(2) . . ?
C13B C14B C27B 106.0(2) . . ?
C15B C14B C8B 109.77(19) . . ?
C15B C14B C27B 107.1(2) . . ?
C27B C14B C8B 112.6(2) . . ?
C14B C15B H15C 108.6 . . ?
C14B C15B H15D 108.6 . . ?
H15C C15B H15D 107.6 . . ?
C16B C15B C14B 114.5(2) . . ?
C16B C15B H15C 108.6 . . ?
C16B C15B H15D 108.6 . . ?
C15B C16B H16C 109.2 . . ?
C15B C16B H16D 109.2 . . ?
C15B C16B C17B 111.9(2) . . ?
H16C C16B H16D 107.9 . . ?
C17B C16B H16C 109.2 . . ?
C17B C16B H16D 109.2 . . ?
C16B C17B C18B 109.5(2) . . ?
C16B C17B C22B 111.4(2) . . ?
C16B C17B C28B 108.8(2) . . ?
C18B C17B C22B 110.76(19) . . ?
C28B C17B C18B 111.9(2) . . ?
C28B C17B C22B 104.4(2) . . ?
C13B C18B C17B 111.99(19) . . ?
C13B C18B H18C 107.1 . . ?
C13B C18B C19B 111.5(2) . . ?
C17B C18B H18C 107.1 . . ?
C17B C18B C19B 111.7(2) . . ?
C19B C18B H18C 107.1 . . ?
C18B C19B H19C 108.9 . . ?
C18B C19B H19D 108.9 . . ?
H19C C19B H19D 107.7 . . ?
C20B C19B C18B 113.5(2) . . ?
C20B C19B H19C 108.9 . . ?
C20B C19B H19D 108.9 . . ?
C21B C20B C19B 108.2(2) . . ?
C29B C20B C19B 108.3(2) . . ?
C29B C20B C21B 108.6(2) . . ?
C30B C20B C19B 111.4(2) . . ?
C30B C20B C21B 111.2(2) . . ?
C30B C20B C29B 109.1(2) . . ?
C20B C21B H21C 109.0 . . ?
C20B C21B H21D 109.0 . . ?
H21C C21B H21D 107.8 . . ?
C22B C21B C20B 112.8(2) . . ?
C22B C21B H21C 109.0 . . ?
C22B C21B H21D 109.0 . . ?
C17B C22B H22C 108.9 . . ?
C17B C22B H22D 108.9 . . ?
C21B C22B C17B 113.3(2) . . ?
C21B C22B H22C 108.9 . . ?
C21B C22B H22D 108.9 . . ?
H22C C22B H22D 107.7 . . ?
C4B C23B H23D 109.5 . . ?
C4B C23B H23E 109.5 . . ?
C4B C23B H23F 109.5 . . ?
H23D C23B H23E 109.5 . . ?
H23D C23B H23F 109.5 . . ?
H23E C23B H23F 109.5 . . ?
C4B C24B H24D 109.5 . . ?
C4B C24B H24E 109.5 . . ?
C4B C24B H24F 109.5 . . ?
H24D C24B H24E 109.5 . . ?
H24D C24B H24F 109.5 . . ?
H24E C24B H24F 109.5 . . ?
C10B C25B H25D 109.5 . . ?
C10B C25B H25E 109.5 . . ?
C10B C25B H25F 109.5 . . ?
H25D C25B H25E 109.5 . . ?
H25D C25B H25F 109.5 . . ?
H25E C25B H25F 109.5 . . ?
C8B C26B H26D 109.5 . . ?
C8B C26B H26E 109.5 . . ?
C8B C26B H26F 109.5 . . ?
H26D C26B H26E 109.5 . . ?
H26D C26B H26F 109.5 . . ?
H26E C26B H26F 109.5 . . ?
C14B C27B H27D 109.5 . . ?
C14B C27B H27E 109.5 . . ?
C14B C27B H27F 109.5 . . ?
H27D C27B H27E 109.5 . . ?
H27D C27B H27F 109.5 . . ?
H27E C27B H27F 109.5 . . ?
O28B C28B C17B 124.6(2) . . ?
O28B C28B O29B 122.7(3) . . ?
O29B C28B C17B 112.7(2) . . ?
C20B C29B H29D 109.5 . . ?
C20B C29B H29E 109.5 . . ?
C20B C29B H29F 109.5 . . ?
H29D C29B H29E 109.5 . . ?
H29D C29B H29F 109.5 . . ?
H29E C29B H29F 109.5 . . ?
C20B C30B H30D 109.5 . . ?
C20B C30B H30E 109.5 . . ?
C20B C30B H30F 109.5 . . ?
H30D C30B H30E 109.5 . . ?
H30D C30B H30F 109.5 . . ?
H30E C30B H30F 109.5 . . ?
H31E C31B H31F 108.5 . . ?
C32B C31B H31E 110.1 . . ?
C32B C31B H31F 110.1 . . ?
C32B C31B O29B 107.8(3) . . ?
O29B C31B H31E 110.1 . . ?
O29B C31B H31F 110.1 . . ?
C31B C32B H32G 109.5 . . ?
C31B C32B H32H 109.5 . . ?
C31B C32B H32I 109.5 . . ?
H32G C32B H32H 109.5 . . ?
H32G C32B H32I 109.5 . . ?
H32H C32B H32I 109.5 . . ?
C3B O3B H3BA 109.5 . . ?
C28B O29B C31B 117.9(3) . . ?

loop_
_geom_bond_atom_site_label_1
_geom_bond_atom_site_label_2
_geom_bond_distance
_geom_bond_site_symmetry_2
_geom_bond_publ_flag
C1A H1AA 0.9900 . ?
C1A H1AB 0.9900 . ?
C1A C2A 1.533(4) . ?
C1A C10A 1.544(4) . ?
C2A H2AA 0.9900 . ?
C2A H2AB 0.9900 . ?
C2A C3A 1.514(4) . ?
C3A H3A 1.0000 . ?
C3A C4A 1.532(4) . ?
C3A O3A 1.439(3) . ?
C4A C5A 1.558(3) . ?
C4A C23A 1.537(4) . ?
C4A C24A 1.533(4) . ?
C5A H5A 1.0000 . ?
C5A C6A 1.532(3) . ?
C5A C10A 1.561(4) . ?
C6A H6AA 0.9900 . ?
C6A H6AB 0.9900 . ?
C6A C7A 1.526(4) . ?
C7A H7AA 0.9900 . ?
C7A H7AB 0.9900 . ?
C7A C8A 1.537(4) . ?
C8A C9A 1.562(3) . ?
C8A C14A 1.587(3) . ?
C8A C26A 1.551(4) . ?
C9A H9A 1.0000 . ?
C9A C10A 1.570(3) . ?
C9A C11A 1.534(4) . ?
C10A C25A 1.544(4) . ?
C11A H11A 0.9900 . ?
C11A H11B 0.9900 . ?
C11A C12A 1.480(4) . ?
C11A O11A 1.224(5) . ?
C12A H12A 0.9500 . ?
C12A C13A 1.30(2) . ?
C12A C13C 1.499(13) . ?
C12A O12A 1.231(5) . ?
C13A C14A 1.58(2) . ?
C13A C18A 1.55(2) . ?
C13C H13C 1.0000 . ?
C13C C14A 1.533(16) . ?
C13C C18A 1.524(16) . ?
C14A C15A 1.550(4) . ?
C14A C27A 1.554(4) . ?
C15A H15A 0.9900 . ?
C15A H15B 0.9900 . ?
C15A C16A 1.531(4) . ?
C16A H16A 0.9900 . ?
C16A H16B 0.9900 . ?
C16A C17A 1.525(5) . ?
C17A C18A 1.551(4) . ?
C17A C22A 1.556(4) . ?
C17A C28A 1.531(8) . ?
C17A C28C 1.528(10) . ?
C18A H18A 1.0000 . ?
C18A H18B 1.0000 . ?
C18A C19A 1.532(4) . ?
C19A H19A 0.9900 . ?
C19A H19B 0.9900 . ?
C19A C20A 1.540(4) . ?
C20A C21A 1.541(4) . ?
C20A C29A 1.524(4) . ?
C20A C30A 1.528(5) . ?
C21A H21A 0.9900 . ?
C21A H21B 0.9900 . ?
C21A C22A 1.516(4) . ?
C22A H22A 0.9900 . ?
C22A H22B 0.9900 . ?
C23A H23A 0.9800 . ?
C23A H23B 0.9800 . ?
C23A H23C 0.9800 . ?
C24A H24A 0.9800 . ?
C24A H24B 0.9800 . ?
C24A H24C 0.9800 . ?
C25A H25A 0.9800 . ?
C25A H25B 0.9800 . ?
C25A H25C 0.9800 . ?
C26A H26A 0.9800 . ?
C26A H26B 0.9800 . ?
C26A H26C 0.9800 . ?
C27A H27A 0.9800 . ?
C27A H27B 0.9800 . ?
C27A H27C 0.9800 . ?
C28A O28A 1.199(8) . ?
C28A O29A 1.343(7) . ?
C29A H29A 0.9800 . ?
C29A H29B 0.9800 . ?
C29A H29C 0.9800 . ?
C30A H30A 0.9800 . ?
C30A H30B 0.9800 . ?
C30A H30C 0.9800 . ?
C31A H31A 0.9900 . ?
C31A H31B 0.9900 . ?
C31A C32A 1.463(9) . ?
C31A O29A 1.470(7) . ?
C32A H32A 0.9800 . ?
C32A H32B 0.9800 . ?
C32A H32C 0.9800 . ?
O3A H3AA 0.8400 . ?
C28C O29C 1.381(11) . ?
C28C O28C 1.203(10) . ?
O29C C31C 1.503(8) . ?
C31C H31C 0.9900 . ?
C31C H31D 0.9900 . ?
C31C C32C 1.507(11) . ?
C32C H32D 0.9800 . ?
C32C H32E 0.9800 . ?
C32C H32F 0.9800 . ?
C1B H1BA 0.9900 . ?
C1B H1BB 0.9900 . ?
C1B C2B 1.529(4) . ?
C1B C10B 1.545(4) . ?
C2B H2BA 0.9900 . ?
C2B H2BB 0.9900 . ?
C2B C3B 1.513(4) . ?
C3B H3B 1.0000 . ?
C3B C4B 1.541(4) . ?
C3B O3B 1.424(3) . ?
C4B C5B 1.561(4) . ?
C4B C23B 1.534(5) . ?
C4B C24B 1.536(4) . ?
C5B H5B 1.0000 . ?
C5B C6B 1.532(4) . ?
C5B C10B 1.562(4) . ?
C6B H6BA 0.9900 . ?
C6B H6BB 0.9900 . ?
C6B C7B 1.526(4) . ?
C7B H7BA 0.9900 . ?
C7B H7BB 0.9900 . ?
C7B C8B 1.537(4) . ?
C8B C9B 1.565(3) . ?
C8B C14B 1.589(3) . ?
C8B C26B 1.551(4) . ?
C9B H9B 1.0000 . ?
C9B C10B 1.565(3) . ?
C9B C11B 1.529(3) . ?
C10B C25B 1.541(4) . ?
C11B C12B 1.475(4) . ?
C11B O11B 1.222(3) . ?
C12B H12B 0.9500 . ?
C12B C13B 1.340(4) . ?
C13B C14B 1.531(3) . ?
C13B C18B 1.525(3) . ?
C14B C15B 1.553(4) . ?
C14B C27B 1.558(4) . ?
C15B H15C 0.9900 . ?
C15B H15D 0.9900 . ?
C15B C16B 1.532(3) . ?
C16B H16C 0.9900 . ?
C16B H16D 0.9900 . ?
C16B C17B 1.533(3) . ?
C17B C18B 1.544(3) . ?
C17B C22B 1.545(3) . ?
C17B C28B 1.534(3) . ?
C18B H18C 1.0000 . ?
C18B C19B 1.547(3) . ?
C19B H19C 0.9900 . ?
C19B H19D 0.9900 . ?
C19B C20B 1.542(3) . ?
C20B C21B 1.536(4) . ?
C20B C29B 1.527(4) . ?
C20B C30B 1.525(4) . ?
C21B H21C 0.9900 . ?
C21B H21D 0.9900 . ?
C21B C22B 1.525(4) . ?
C22B H22C 0.9900 . ?
C22B H22D 0.9900 . ?
C23B H23D 0.9800 . ?
C23B H23E 0.9800 . ?
C23B H23F 0.9800 . ?
C24B H24D 0.9800 . ?
C24B H24E 0.9800 . ?
C24B H24F 0.9800 . ?
C25B H25D 0.9800 . ?
C25B H25E 0.9800 . ?
C25B H25F 0.9800 . ?
C26B H26D 0.9800 . ?
C26B H26E 0.9800 . ?
C26B H26F 0.9800 . ?
C27B H27D 0.9800 . ?
C27B H27E 0.9800 . ?
C27B H27F 0.9800 . ?
C28B O28B 1.193(3) . ?
C28B O29B 1.311(3) . ?
C29B H29D 0.9800 . ?
C29B H29E 0.9800 . ?
C29B H29F 0.9800 . ?
C30B H30D 0.9800 . ?
C30B H30E 0.9800 . ?
C30B H30F 0.9800 . ?
C31B H31E 0.9900 . ?
C31B H31F 0.9900 . ?
C31B C32B 1.454(5) . ?
C31B O29B 1.460(4) . ?
C32B H32G 0.9800 . ?
C32B H32H 0.9800 . ?
C32B H32I 0.9800 . ?
O3B H3BA 0.8400 . ?

loop_
_geom_torsion_atom_site_label_1
_geom_torsion_atom_site_label_2
_geom_torsion_atom_site_label_3
_geom_torsion_atom_site_label_4
_geom_torsion
_geom_torsion_site_symmetry_1
_geom_torsion_site_symmetry_2
_geom_torsion_site_symmetry_3
_geom_torsion_site_symmetry_4
_geom_torsion_publ_flag
C1A C2A C3A C4A 58.5(3) . . . . ?
C1A C2A C3A O3A -178.3(2) . . . . ?
C2A C1A C10A C5A 51.3(3) . . . . ?
C2A C1A C10A C9A 164.4(2) . . . . ?
C2A C1A C10A C25A -73.2(3) . . . . ?
C2A C3A C4A C5A -54.1(3) . . . . ?
C2A C3A C4A C23A -170.2(2) . . . . ?
C2A C3A C4A C24A 71.6(3) . . . . ?
C3A C4A C5A C6A -175.9(2) . . . . ?
C3A C4A C5A C10A 52.7(3) . . . . ?
C4A C5A C6A C7A 161.0(2) . . . . ?
C4A C5A C10A C1A -51.8(3) . . . . ?
C4A C5A C10A C9A -166.5(2) . . . . ?
C4A C5A C10A C25A 69.0(3) . . . . ?
C5A C6A C7A C8A 56.7(3) . . . . ?
C6A C5A C10A C1A 175.2(2) . . . . ?
C6A C5A C10A C9A 60.5(3) . . . . ?
C6A C5A C10A C25A -64.0(3) . . . . ?
C6A C7A C8A C9A -47.2(3) . . . . ?
C6A C7A C8A C14A -165.1(2) . . . . ?
C6A C7A C8A C26A 74.0(3) . . . . ?
C7A C8A C9A C10A 48.3(3) . . . . ?
C7A C8A C9A C11A -178.3(2) . . . . ?
C7A C8A C14A C13A 174.3(5) . . . . ?
C7A C8A C14A C13C -169.3(3) . . . . ?
C7A C8A C14A C15A -53.3(3) . . . . ?
C7A C8A C14A C27A 65.7(3) . . . . ?
C8A C9A C10A C1A -169.1(2) . . . . ?
C8A C9A C10A C5A -54.4(3) . . . . ?
C8A C9A C10A C25A 71.1(3) . . . . ?
C8A C9A C11A C12A 35.6(3) . . . . ?
C8A C9A C11A O11A -161.1(4) . . . . ?
C8A C14A C15A C16A -158.6(2) . . . . ?
C9A C8A C14A C13A 54.8(5) . . . . ?
C9A C8A C14A C13C 71.1(4) . . . . ?
C9A C8A C14A C15A -172.9(2) . . . . ?
C9A C8A C14A C27A -53.9(3) . . . . ?
C9A C11A C12A C13A -6.0(8) . . . . ?
C9A C11A C12A C13C -24.6(6) . . . . ?
C9A C11A C12A O12A 151.0(3) . . . . ?
C10A C1A C2A C3A -56.6(3) . . . . ?
C10A C5A C6A C7A -64.3(3) . . . . ?
C10A C9A C11A C12A 170.0(2) . . . . ?
C10A C9A C11A O11A -26.7(5) . . . . ?
C11A C9A C10A C1A 59.7(3) . . . . ?
C11A C9A C10A C5A 174.5(2) . . . . ?
C11A C9A C10A C25A -60.0(3) . . . . ?
C11A C12A C13A C14A 1.8(13) . . . . ?
C11A C12A C13A C18A -170.5(6) . . . . ?
C11A C12A C13C C14A 36.0(8) . . . . ?
C11A C12A C13C C18A 174.5(5) . . . . ?
C12A C13A C14A C8A -27.3(11) . . . . ?
C12A C13A C14A C15A -155.5(7) . . . . ?
C12A C13A C14A C27A 90.3(10) . . . . ?
C12A C13A C18A C17A 145.1(7) . . . . ?
C12A C13A C18A C19A -91.2(11) . . . . ?
C12A C13C C14A C8A -57.6(6) . . . . ?
C12A C13C C14A C15A -175.4(5) . . . . ?
C12A C13C C14A C27A 66.4(8) . . . . ?
C12A C13C C18A C17A 167.2(6) . . . . ?
C12A C13C C18A C19A -67.2(10) . . . . ?
C13A C14A C15A C16A -30.1(7) . . . . ?
C13A C18A C19A C20A 176.7(8) . . . . ?
C13C C14A C15A C16A -43.3(5) . . . . ?
C13C C18A C19A C20A -178.2(7) . . . . ?
C14A C8A C9A C10A 167.9(2) . . . . ?
C14A C8A C9A C11A -58.7(3) . . . . ?
C14A C13A C18A C17A -27.5(11) . . . . ?
C14A C13A C18A C19A 96.2(7) . . . . ?
C14A C13C C18A C17A -58.5(5) . . . . ?
C14A C13C C18A C19A 67.1(6) . . . . ?
C14A C15A C16A C17A 53.5(3) . . . . ?
C15A C16A C17A C18A -62.1(3) . . . . ?
C15A C16A C17A C22A 175.5(2) . . . . ?
C15A C16A C17A C28A 63.3(5) . . . . ?
C15A C16A C17A C28C 57.5(8) . . . . ?
C16A C17A C18A C13A 49.4(8) . . . . ?
C16A C17A C18A C13C 60.3(6) . . . . ?
C16A C17A C18A C19A -71.0(3) . . . . ?
C16A C17A C22A C21A 68.8(3) . . . . ?
C16A C17A C28A O28A 37.2(14) . . . . ?
C16A C17A C28A O29A -157.4(7) . . . . ?
C16A C17A C28C O29C -122.8(10) . . . . ?
C16A C17A C28C O28C 33.9(19) . . . . ?
C17A C18A C19A C20A -55.7(3) . . . . ?
C17A C28A O29A C31A 178.9(6) . . . . ?
C17A C28C O29C C31C 174.3(9) . . . . ?
C18A C13A C14A C8A 145.5(7) . . . . ?
C18A C13A C14A C15A 17.3(11) . . . . ?
C18A C13A C14A C27A -96.9(8) . . . . ?
C18A C13C C14A C8A 167.5(4) . . . . ?
C18A C13C C14A C15A 49.6(5) . . . . ?
C18A C13C C14A C27A -68.5(6) . . . . ?
C18A C17A C22A C21A -53.1(4) . . . . ?
C18A C17A C28A O28A 156.6(11) . . . . ?
C18A C17A C28A O29A -38.0(10) . . . . ?
C18A C17A C28C O29C -0.9(14) . . . . ?
C18A C17A C28C O28C 155.8(14) . . . . ?
C18A C19A C20A C21A 54.9(3) . . . . ?
C18A C19A C20A C29A 171.7(3) . . . . ?
C18A C19A C20A C30A -68.6(3) . . . . ?
C19A C20A C21A C22A -54.1(3) . . . . ?
C20A C21A C22A C17A 55.1(4) . . . . ?
C22A C17A C18A C13A 172.9(8) . . . . ?
C22A C17A C18A C13C -176.2(6) . . . . ?
C22A C17A C18A C19A 52.6(3) . . . . ?
C22A C17A C28A O28A -79.8(13) . . . . ?
C22A C17A C28A O29A 85.6(9) . . . . ?
C22A C17A C28C O29C 114.0(12) . . . . ?
C22A C17A C28C O28C -89.3(16) . . . . ?
C23A C4A C5A C6A -60.6(3) . . . . ?
C23A C4A C5A C10A 167.9(2) . . . . ?
C24A C4A C5A C6A 59.6(3) . . . . ?
C24A C4A C5A C10A -71.8(3) . . . . ?
C26A C8A C9A C10A -71.0(3) . . . . ?
C26A C8A C9A C11A 62.5(3) . . . . ?
C26A C8A C14A C13A -66.6(5) . . . . ?
C26A C8A C14A C13C -50.3(4) . . . . ?
C26A C8A C14A C15A 65.7(3) . . . . ?
C26A C8A C14A C27A -175.2(2) . . . . ?
C27A C14A C15A C16A 79.2(3) . . . . ?
C28A C17A C18A C13C -55.1(7) . . . . ?
C28A C17A C18A C19A 173.7(5) . . . . ?
C28A C17A C22A C21A 178.5(4) . . . . ?
C29A C20A C21A C22A -171.5(3) . . . . ?
C30A C20A C21A C22A 68.9(3) . . . . ?
C32A C31A O29A C28A -174.7(9) . . . . ?
O3A C3A C4A C5A -177.98(19) . . . . ?
O3A C3A C4A C23A 65.9(3) . . . . ?
O3A C3A C4A C24A -52.2(3) . . . . ?
O11A C11A C12A C13A -170.8(7) . . . . ?
O12A C12A C13C C14A -139.3(6) . . . . ?
O12A C12A C13C C18A -0.7(10) . . . . ?
O28A C28A O29A C31A -14.8(16) . . . . ?
C28C C17A C18A C13A -78.1(10) . . . . ?
C28C C17A C18A C19A 161.5(7) . . . . ?
C28C C17A C22A C21A -163.9(4) . . . . ?
C28C O29C C31C C32C 82.8(12) . . . . ?
O28C C28C O29C C31C 17(2) . . . . ?
C1B C2B C3B C4B 60.1(3) . . . . ?
C1B C2B C3B O3B -169.5(2) . . . . ?
C2B C1B C10B C5B 50.5(3) . . . . ?
C2B C1B C10B C9B 163.7(2) . . . . ?
C2B C1B C10B C25B -73.6(3) . . . . ?
C2B C3B C4B C5B -53.5(3) . . . . ?
C2B C3B C4B C23B -170.6(2) . . . . ?
C2B C3B C4B C24B 71.2(3) . . . . ?
C3B C4B C5B C6B -179.5(2) . . . . ?
C3B C4B C5B C10B 49.4(3) . . . . ?
C4B C5B C6B C7B 157.9(2) . . . . ?
C4B C5B C10B C1B -48.1(3) . . . . ?
C4B C5B C10B C9B -163.8(2) . . . . ?
C4B C5B C10B C25B 72.3(3) . . . . ?
C5B C6B C7B C8B 54.5(3) . . . . ?
C6B C5B C10B C1B 178.9(2) . . . . ?
C6B C5B C10B C9B 63.2(3) . . . . ?
C6B C5B C10B C25B -60.7(3) . . . . ?
C6B C7B C8B C9B -41.1(3) . . . . ?
C6B C7B C8B C14B -159.7(2) . . . . ?
C6B C7B C8B C26B 79.7(3) . . . . ?
C7B C8B C9B C10B 42.4(3) . . . . ?
C7B C8B C9B C11B 176.8(2) . . . . ?
C7B C8B C14B C13B -179.5(2) . . . . ?
C7B C8B C14B C15B -55.9(3) . . . . ?
C7B C8B C14B C27B 63.3(3) . . . . ?
C8B C9B C10B C1B -168.0(2) . . . . ?
C8B C9B C10B C5B -52.5(3) . . . . ?
C8B C9B C10B C25B 72.3(3) . . . . ?
C8B C9B C11B C12B 38.1(3) . . . . ?
C8B C9B C11B O11B -143.5(3) . . . . ?
C8B C14B C15B C16B -158.9(2) . . . . ?
C9B C8B C14B C13B 59.3(2) . . . . ?
C9B C8B C14B C15B -177.2(2) . . . . ?
C9B C8B C14B C27B -57.9(3) . . . . ?
C9B C11B C12B C13B -7.8(4) . . . . ?
C10B C1B C2B C3B -58.7(3) . . . . ?
C10B C5B C6B C7B -66.9(3) . . . . ?
C10B C9B C11B C12B 173.2(2) . . . . ?
C10B C9B C11B O11B -8.4(4) . . . . ?
C11B C9B C10B C1B 61.5(3) . . . . ?
C11B C9B C10B C5B 176.9(2) . . . . ?
C11B C9B C10B C25B -58.3(3) . . . . ?
C11B C12B C13B C14B 3.5(4) . . . . ?
C11B C12B C13B C18B 179.6(2) . . . . ?
C12B C13B C14B C8B -29.7(3) . . . . ?
C12B C13B C14B C15B -151.6(2) . . . . ?
C12B C13B C14B C27B 91.7(3) . . . . ?
C12B C13B C18B C17B 142.9(2) . . . . ?
C12B C13B C18B C19B -91.1(3) . . . . ?
C13B C14B C15B C16B -37.6(3) . . . . ?
C13B C18B C19B C20B 178.9(2) . . . . ?
C14B C8B C9B C10B 162.1(2) . . . . ?
C14B C8B C9B C11B -63.5(2) . . . . ?
C14B C13B C18B C17B -41.0(3) . . . . ?
C14B C13B C18B C19B 85.0(3) . . . . ?
C14B C15B C16B C17B 54.1(3) . . . . ?
C15B C16B C17B C18B -61.1(3) . . . . ?
C15B C16B C17B C22B 176.1(2) . . . . ?
C15B C16B C17B C28B 61.5(3) . . . . ?
C16B C17B C18B C13B 53.2(3) . . . . ?
C16B C17B C18B C19B -72.7(2) . . . . ?
C16B C17B C22B C21B 70.5(3) . . . . ?
C16B C17B C28B O28B 32.7(4) . . . . ?
C16B C17B C28B O29B -148.2(3) . . . . ?
C17B C18B C19B C20B -54.9(3) . . . . ?
C17B C28B O29B C31B -178.8(3) . . . . ?
C18B C13B C14B C8B 154.2(2) . . . . ?
C18B C13B C14B C15B 32.3(3) . . . . ?
C18B C13B C14B C27B -84.4(3) . . . . ?
C18B C17B C22B C21B -51.5(3) . . . . ?
C18B C17B C28B O28B 153.8(3) . . . . ?
C18B C17B C28B O29B -27.1(3) . . . . ?
C18B C19B C20B C21B 56.0(3) . . . . ?
C18B C19B C20B C29B 173.5(2) . . . . ?
C18B C19B C20B C30B -66.5(3) . . . . ?
C19B C20B C21B C22B -55.8(3) . . . . ?
C20B C21B C22B C17B 55.6(3) . . . . ?
C22B C17B C18B C13B 176.4(2) . . . . ?
C22B C17B C18B C19B 50.5(3) . . . . ?
C22B C17B C28B O28B -86.4(3) . . . . ?
C22B C17B C28B O29B 92.8(3) . . . . ?
C23B C4B C5B C6B -63.4(3) . . . . ?
C23B C4B C5B C10B 165.5(3) . . . . ?
C24B C4B C5B C6B 57.2(3) . . . . ?
C24B C4B C5B C10B -73.9(3) . . . . ?
C26B C8B C9B C10B -77.2(3) . . . . ?
C26B C8B C9B C11B 57.2(3) . . . . ?
C26B C8B C14B C13B -60.8(3) . . . . ?
C26B C8B C14B C15B 62.8(3) . . . . ?
C26B C8B C14B C27B -178.0(2) . . . . ?
C27B C14B C15B C16B 78.5(3) . . . . ?
C28B C17B C18B C13B -67.6(3) . . . . ?
C28B C17B C18B C19B 166.5(2) . . . . ?
C28B C17B C22B C21B -172.2(2) . . . . ?
C29B C20B C21B C22B -173.1(2) . . . . ?
C30B C20B C21B C22B 66.9(3) . . . . ?
C32B C31B O29B C28B -151.9(4) . . . . ?
O3B C3B C4B C5B 176.6(2) . . . . ?
O3B C3B C4B C23B 59.4(3) . . . . ?
O3B C3B C4B C24B -58.7(3) . . . . ?
O11B C11B C12B C13B 173.7(3) . . . . ?
O28B C28B O29B C31B 0.4(5) . . . . ?

_cod_database_fobs_code 2109011
